data_7030752
loop_
_publ_author_name
'Mazarakioti, Eleni C.'
'Poole, Katye M.'
'Cunha-Silva, Luis'
'Christou, George'
'Stamatatos, Theocharis C.'

_publ_section_title
;
 A new family of Ln7 clusters with an ideal D3h metal-centered trigonal
 prismatic geometry, and SMM and photoluminescence behaviors.
;
_journal_issue 30
_journal_name_full 'Dalton transactions (Cambridge, England : 2003)'
_journal_page_first 11456
_journal_page_last 11460
_journal_paper_doi 10.1039/c4dt00976b
_journal_volume 43
_journal_year 2014
_chemical_formula_moiety 'C87 H120 Dy7 N6 O33, 6(C H4 O)'
_chemical_formula_sum 'C93 H144 Dy7 N6 O39'
_chemical_formula_weight 3107.64
_chemical_name_systematic
; 
 ? 
;
_space_group_IT_number 176
_symmetry_cell_setting hexagonal
_symmetry_space_group_name_Hall '-P 6c'
_symmetry_space_group_name_H-M 'P 63/m'
_atom_sites_solution_hydrogens geom
_atom_sites_solution_primary direct
_atom_sites_solution_secondary difmap
_audit_creation_date '07 March 2014'
_audit_creation_method 'SHELXL-97, manual editing plus enCIFer'
_cell_angle_alpha 90.00
_cell_angle_beta 90.00
_cell_angle_gamma 120.00
_cell_formula_units_Z 2
_cell_length_a 15.5912(7)
_cell_length_b 15.5912(7)
_cell_length_c 28.0106(13)
_cell_measurement_reflns_used 9997
_cell_measurement_temperature 150(2)
_cell_measurement_theta_max 33.00
_cell_measurement_theta_min 2.61
_cell_volume 5896.7(5)
_computing_cell_refinement 'APEX2 '
_computing_data_collection 'APEX2 (Bruker, 2006)'
_computing_data_reduction 'SAINT+ (Bruker, 1997-2005)'
_computing_molecular_graphics 'SHELXTL '
_computing_publication_material 'SHELXTL '
_computing_structure_refinement 'SHELXTL '
_computing_structure_solution 'SHELXTL (Bruker 2001)'
_diffrn_ambient_temperature 150(2)
_diffrn_measured_fraction_theta_full 0.994
_diffrn_measured_fraction_theta_max 0.994
_diffrn_measurement_device_type 'Bruker X8 Kappa CCD APEX II'
_diffrn_measurement_method '\f and \w scans'
_diffrn_radiation_monochromator graphite
_diffrn_radiation_source 'fine-focus sealed tube'
_diffrn_radiation_type MoK\a
_diffrn_radiation_wavelength 0.71073
_diffrn_reflns_av_R_equivalents 0.0388
_diffrn_reflns_av_sigmaI/netI 0.0164
_diffrn_reflns_limit_h_max 18
_diffrn_reflns_limit_h_min -17
_diffrn_reflns_limit_k_max 18
_diffrn_reflns_limit_k_min -18
_diffrn_reflns_limit_l_max 33
_diffrn_reflns_limit_l_min -30
_diffrn_reflns_number 61297
_diffrn_reflns_theta_full 25.02
_diffrn_reflns_theta_max 25.02
_diffrn_reflns_theta_min 3.72
_exptl_absorpt_coefficient_mu 4.455
_exptl_absorpt_correction_T_max 0.8780
_exptl_absorpt_correction_T_min 0.6643
_exptl_absorpt_correction_type multi-scan
_exptl_absorpt_process_details
;
 SADABS (Sheldrick, 1997)
;
_exptl_crystal_colour colourless
_exptl_crystal_density_diffrn 1.750
_exptl_crystal_density_method 'not measured'
_exptl_crystal_description plate
_exptl_crystal_F_000 3036
_exptl_crystal_size_max 0.10
_exptl_crystal_size_mid 0.05
_exptl_crystal_size_min 0.03
_refine_diff_density_max 3.030
_refine_diff_density_min -3.869
_refine_diff_density_rms 0.230
_refine_ls_extinction_method none
_refine_ls_goodness_of_fit_ref 1.275
_refine_ls_hydrogen_treatment mixed
_refine_ls_matrix_type full
_refine_ls_number_parameters 229
_refine_ls_number_reflns 3537
_refine_ls_number_restraints 2
_refine_ls_restrained_S_all 1.275
_refine_ls_R_factor_all 0.0759
_refine_ls_R_factor_gt 0.0726
_refine_ls_shift/su_max 0.001
_refine_ls_shift/su_mean 0.000
_refine_ls_structure_factor_coef Fsqd
_refine_ls_weighting_details 'calc w=1/[\s^2^(Fo^2^)+(0.0060P)^2^+175.2583P] where P=(Fo^2^+2Fc^2^)/3'
_refine_ls_weighting_scheme calc
_refine_ls_wR_factor_gt 0.1541
_refine_ls_wR_factor_ref 0.1554
_reflns_number_gt 3315
_reflns_number_total 3537
_reflns_threshold_expression >2sigma(I)
_cod_data_source_file c4dt00976b2.cif
_cod_data_source_block em44c
_cod_depositor_comments 'Adding full bibliography for 7030750--7030752.cif.'
_cod_database_code 7030752

loop_
_symmetry_equiv_pos_as_xyz
'x, y, z'
'x-y, x, z+1/2'
'-y, x-y, z'
'-x, -y, z+1/2'
'-x+y, -x, z'
'y, -x+y, z+1/2'
'-x, -y, -z'
'-x+y, -x, -z-1/2'
'y, -x+y, -z'
'x, y, -z-1/2'
'x-y, x, -z'
'-y, x-y, -z-1/2'

loop_
_atom_site_label
_atom_site_type_symbol
_atom_site_fract_x
_atom_site_fract_y
_atom_site_fract_z
_atom_site_U_iso_or_equiv
_atom_site_adp_type
_atom_site_occupancy
_atom_site_symmetry_multiplicity
_atom_site_calc_flag
_atom_site_refinement_flags
Dy2 Dy 0.6667 0.3333 0.2500 0.0201(3) Uani 1 6 d S
Dy1 Dy 0.70742(5) 0.19372(5) 0.34229(2) 0.0362(2) Uani 1 1 d .
O5 O 0.7087(8) 0.1960(8) 0.2500 0.026(2) Uani 1 2 d S
O3 O 0.5766(6) 0.2167(5) 0.3124(3) 0.0254(17) Uani 1 1 d D
H3 H 0.534(8) 0.161(6) 0.296(4) 0.038 Uiso 1 1 d D
O2 O 0.8320(7) 0.2740(7) 0.3974(3) 0.043(2) Uani 1 1 d .
N1 N 0.7338(9) 0.0640(9) 0.3841(4) 0.043(3) Uani 1 1 d .
O1 O 0.5884(7) 0.0312(6) 0.3227(3) 0.041(2) Uani 1 1 d .
O4 O 0.8252(7) 0.1861(7) 0.2903(3) 0.039(2) Uani 1 1 d .
O6 O 0.6100(8) 0.1747(10) 0.4116(4) 0.060(3) Uani 1 1 d D
H6 H 0.548(6) 0.166(14) 0.415(7) 0.091 Uiso 1 1 d D
C14 C 0.7888(12) 0.1897(12) 0.2500 0.029(4) Uani 1 2 d S
C8 C 0.8972(11) 0.1697(11) 0.4199(5) 0.042(3) Uani 1 1 d .
C6 C 0.6558(11) -0.0384(11) 0.3764(6) 0.050(4) Uani 1 1 d .
H6A H 0.6846 -0.0830 0.3780 0.060 Uiso 1 1 calc R
C7 C 0.8123(10) 0.0782(10) 0.4058(5) 0.042(3) Uani 1 1 d .
H7 H 0.8145 0.0201 0.4135 0.050 Uiso 1 1 calc R
C9 C 0.9771(12) 0.1644(14) 0.4403(5) 0.053(4) Uani 1 1 d .
H9 H 0.9728 0.1017 0.4432 0.063 Uiso 1 1 calc R
C2 C 0.5159(13) -0.1515(12) 0.3203(7) 0.065(5) Uani 1 1 d .
H2A H 0.4859 -0.1549 0.2887 0.077 Uiso 1 1 calc R
H2B H 0.5354 -0.2029 0.3214 0.077 Uiso 1 1 calc R
C13 C 0.9055(10) 0.2649(10) 0.4154(4) 0.037(3) Uani 1 1 d .
C10 C 1.0612(12) 0.2474(16) 0.4561(5) 0.060(5) Uani 1 1 d .
H10 H 1.1140 0.2421 0.4700 0.071 Uiso 1 1 calc R
C12 C 0.9928(11) 0.3461(12) 0.4313(5) 0.048(4) Uani 1 1 d .
H12 H 1.0009 0.4104 0.4279 0.058 Uiso 1 1 calc R
C1 C 0.6090(13) -0.0473(12) 0.3273(6) 0.058(4) Uani 1 1 d .
H1 H 0.6589 -0.0384 0.3024 0.070 Uiso 1 1 calc R
C3 C 0.4422(14) -0.1704(14) 0.3586(7) 0.072(5) Uani 1 1 d .
H3A H 0.3828 -0.2362 0.3534 0.087 Uiso 1 1 calc R
H3B H 0.4215 -0.1199 0.3567 0.087 Uiso 1 1 calc R
C11 C 1.0674(13) 0.3369(16) 0.4515(5) 0.061(5) Uani 1 1 d .
H11 H 1.1250 0.3944 0.4625 0.074 Uiso 1 1 calc R
C5 C 0.5767(13) -0.0677(13) 0.4155(6) 0.064(5) Uani 1 1 d .
H5A H 0.6068 -0.0680 0.4466 0.077 Uiso 1 1 calc R
H5B H 0.5573 -0.0163 0.4171 0.077 Uiso 1 1 calc R
C4 C 0.4840(14) -0.1675(12) 0.4086(8) 0.087(7) Uani 1 1 d .
H4A H 0.4343 -0.1774 0.4332 0.104 Uiso 1 1 calc R
H4B H 0.5002 -0.2211 0.4119 0.104 Uiso 1 1 calc R
O7 O 0.4912(9) 0.0300(10) 0.2500 0.038(3) Uiso 1 2 d S
H7A H 0.5136 0.0326 0.2224 0.046 Uiso 0.50 1 calc PR
C15 C 0.6278(14) 0.1723(16) 0.4624(5) 0.068(5) Uani 1 1 d .
H15A H 0.6979 0.1944 0.4677 0.102 Uiso 1 1 calc R
H15B H 0.5872 0.1045 0.4743 0.102 Uiso 1 1 calc R
H15C H 0.6102 0.2163 0.4794 0.102 Uiso 1 1 calc R
C16 C 0.386(2) -0.036(2) 0.2500 0.082(8) Uiso 1 2 d S
H16A H 0.3592 -0.0378 0.2820 0.123 Uiso 0.50 1 calc PR
H16B H 0.3711 -0.1027 0.2410 0.123 Uiso 0.50 1 calc PR
H16C H 0.3546 -0.0125 0.2270 0.123 Uiso 0.50 1 calc PR
C17 C 0.969(3) 0.132(3) 0.3082(13) 0.061(9) Uiso 0.50 1 d P
H17A H 0.9746 0.0845 0.3295 0.091 Uiso 0.50 1 calc PR
H17B H 0.9641 0.1093 0.2751 0.091 Uiso 0.50 1 calc PR
H17C H 0.9101 0.1352 0.3165 0.091 Uiso 0.50 1 calc PR
O8 O 1.045(3) 0.216(3) 0.3128(16) 0.143(14) Uiso 0.50 1 d P
H8 H 1.0761 0.2334 0.2868 0.172 Uiso 0.50 1 calc PR

loop_
_atom_site_aniso_label
_atom_site_aniso_U_11
_atom_site_aniso_U_22
_atom_site_aniso_U_33
_atom_site_aniso_U_23
_atom_site_aniso_U_13
_atom_site_aniso_U_12
Dy2 0.0189(4) 0.0189(4) 0.0225(6) 0.000 0.000 0.0094(2)
Dy1 0.0341(4) 0.0368(4) 0.0349(4) 0.0124(3) -0.0044(3) 0.0156(3)
O5 0.020(6) 0.028(6) 0.029(6) 0.000 0.000 0.012(5)
O3 0.031(4) 0.019(4) 0.024(4) 0.004(3) 0.001(3) 0.012(4)
O2 0.045(5) 0.050(6) 0.043(5) 0.004(4) -0.015(4) 0.031(5)
N1 0.042(7) 0.042(7) 0.047(7) 0.009(6) 0.000(6) 0.023(6)
O1 0.043(5) 0.026(5) 0.052(6) 0.014(4) 0.007(4) 0.017(4)
O4 0.039(5) 0.044(5) 0.042(5) 0.006(4) -0.006(4) 0.027(4)
O6 0.058(7) 0.105(9) 0.037(6) -0.002(6) -0.005(5) 0.055(7)
C14 0.022(8) 0.020(8) 0.044(10) 0.000 0.000 0.009(7)
C8 0.046(8) 0.062(9) 0.031(7) 0.017(6) 0.006(6) 0.037(8)
C6 0.053(9) 0.036(8) 0.064(10) 0.015(7) 0.005(8) 0.024(7)
C7 0.045(8) 0.038(8) 0.053(8) 0.023(7) 0.012(7) 0.028(7)
C9 0.054(10) 0.092(13) 0.037(8) 0.021(8) 0.018(7) 0.055(10)
C2 0.061(11) 0.045(9) 0.084(13) 0.005(9) -0.009(10) 0.024(9)
C13 0.050(8) 0.041(7) 0.022(6) 0.001(5) -0.001(6) 0.024(7)
C10 0.044(9) 0.117(16) 0.038(8) 0.007(9) -0.003(7) 0.055(11)
C12 0.049(9) 0.057(9) 0.044(8) -0.012(7) -0.016(7) 0.032(8)
C1 0.063(11) 0.055(10) 0.061(10) 0.003(8) -0.003(9) 0.032(9)
C3 0.058(11) 0.063(12) 0.089(14) 0.017(11) 0.005(10) 0.025(9)
C11 0.053(10) 0.101(15) 0.040(8) -0.017(9) -0.011(7) 0.047(10)
C5 0.070(12) 0.060(11) 0.061(11) 0.022(9) 0.008(9) 0.032(9)
C4 0.057(11) 0.037(9) 0.133(19) 0.047(11) 0.002(12) -0.001(8)
C15 0.071(12) 0.109(15) 0.033(8) 0.007(9) -0.002(8) 0.052(12)

loop_
_atom_type_symbol
_atom_type_description
_atom_type_scat_dispersion_real
_atom_type_scat_dispersion_imag
_atom_type_scat_source
C C 0.0033 0.0016 'International Tables Vol C Tables 4.2.6.8 and 6.1.1.4'
H H 0.0000 0.0000 'International Tables Vol C Tables 4.2.6.8 and 6.1.1.4'
Dy Dy -0.1892 4.4098 'International Tables Vol C Tables 4.2.6.8 and 6.1.1.4'
N N 0.0061 0.0033 'International Tables Vol C Tables 4.2.6.8 and 6.1.1.4'
O O 0.0106 0.0060 'International Tables Vol C Tables 4.2.6.8 and 6.1.1.4'

loop_
_geom_angle_atom_site_label_1
_geom_angle_atom_site_label_2
_geom_angle_atom_site_label_3
_geom_angle
_geom_angle_site_symmetry_1
_geom_angle_site_symmetry_3
O3 Dy2 O3 139.86(14) 3_655 10_556
O3 Dy2 O3 93.3(4) 3_655 12_656
O3 Dy2 O3 72.9(3) 10_556 12_656
O3 Dy2 O3 72.9(3) 3_655 .
O3 Dy2 O3 93.3(4) 10_556 .
O3 Dy2 O3 139.86(14) 12_656 .
O3 Dy2 O3 72.9(3) 3_655 5_665
O3 Dy2 O3 139.86(14) 10_556 5_665
O3 Dy2 O3 139.86(14) 12_656 5_665
O3 Dy2 O3 72.9(3) . 5_665
O3 Dy2 O3 139.86(14) 3_655 8_666
O3 Dy2 O3 72.9(3) 10_556 8_666
O3 Dy2 O3 72.9(3) 12_656 8_666
O3 Dy2 O3 139.86(14) . 8_666
O3 Dy2 O3 93.3(4) 5_665 8_666
O3 Dy2 O5 69.7(2) 3_655 .
O3 Dy2 O5 70.2(2) 10_556 .
O3 Dy2 O5 69.7(2) 12_656 .
O3 Dy2 O5 70.2(2) . .
O3 Dy2 O5 133.34(18) 5_665 .
O3 Dy2 O5 133.34(18) 8_666 .
O3 Dy2 O5 70.2(2) 3_655 3_655
O3 Dy2 O5 133.34(18) 10_556 3_655
O3 Dy2 O5 70.2(2) 12_656 3_655
O3 Dy2 O5 133.34(18) . 3_655
O3 Dy2 O5 69.7(2) 5_665 3_655
O3 Dy2 O5 69.7(2) 8_666 3_655
O5 Dy2 O5 120.000(1) . 3_655
O3 Dy2 O5 133.34(18) 3_655 8_666
O3 Dy2 O5 69.7(2) 10_556 8_666
O3 Dy2 O5 133.34(18) 12_656 8_666
O3 Dy2 O5 69.7(2) . 8_666
O3 Dy2 O5 70.2(2) 5_665 8_666
O3 Dy2 O5 70.2(2) 8_666 8_666
O5 Dy2 O5 120.000(1) . 8_666
O5 Dy2 O5 120.000(1) 3_655 8_666
O3 Dy2 Dy1 106.07(19) 3_655 10_556
O3 Dy2 Dy1 40.60(19) 10_556 10_556
O3 Dy2 Dy1 40.73(19) 12_656 10_556
O3 Dy2 Dy1 105.98(18) . 10_556
O3 Dy2 Dy1 178.68(18) 5_665 10_556
O3 Dy2 Dy1 88.00(18) 8_666 10_556
O5 Dy2 Dy1 45.344(11) . 10_556
O5 Dy2 Dy1 110.90(16) 3_655 10_556
O5 Dy2 Dy1 110.25(16) 8_666 10_556
O3 Dy2 Dy1 40.60(19) 3_655 3_655
O3 Dy2 Dy1 178.68(19) 10_556 3_655
O3 Dy2 Dy1 105.98(18) 12_656 3_655
O3 Dy2 Dy1 88.00(19) . 3_655
O3 Dy2 Dy1 40.73(19) 5_665 3_655
O3 Dy2 Dy1 106.07(19) 8_666 3_655
O5 Dy2 Dy1 110.25(16) . 3_655
O5 Dy2 Dy1 45.344(11) 3_655 3_655
O5 Dy2 Dy1 110.90(16) 8_666 3_655
Dy1 Dy2 Dy1 138.849(8) 10_556 3_655
O3 Dy2 Dy1 105.98(18) 3_655 12_656
O3 Dy2 Dy1 88.00(18) 10_556 12_656
O3 Dy2 Dy1 40.60(19) 12_656 12_656
O3 Dy2 Dy1 178.68(19) . 12_656
O3 Dy2 Dy1 106.07(19) 5_665 12_656
O3 Dy2 Dy1 40.73(19) 8_666 12_656
O5 Dy2 Dy1 110.25(16) . 12_656
O5 Dy2 Dy1 45.344(11) 3_655 12_656
O5 Dy2 Dy1 110.90(16) 8_666 12_656
Dy1 Dy2 Dy1 74.993(17) 10_556 12_656
Dy1 Dy2 Dy1 90.68(2) 3_655 12_656
O2 Dy1 O1 138.1(3) . .
O2 Dy1 O6 80.4(4) . .
O1 Dy1 O6 86.9(4) . .
O2 Dy1 O3 134.8(3) . .
O1 Dy1 O3 78.8(3) . .
O6 Dy1 O3 76.5(3) . .
O2 Dy1 O4 88.6(3) . .
O1 Dy1 O4 90.9(3) . .
O6 Dy1 O4 160.8(3) . .
O3 Dy1 O4 121.8(3) . .
O2 Dy1 O3 79.6(3) . 3_655
O1 Dy1 O3 141.7(3) . 3_655
O6 Dy1 O3 110.9(4) . 3_655
O3 Dy1 O3 73.3(4) . 3_655
O4 Dy1 O3 82.2(3) . 3_655
O2 Dy1 N1 72.3(4) . .
O1 Dy1 N1 66.6(3) . .
O6 Dy1 N1 82.7(4) . .
O3 Dy1 N1 140.3(3) . .
O4 Dy1 N1 78.9(3) . .
O3 Dy1 N1 146.3(3) 3_655 .
O2 Dy1 O5 131.7(3) . .
O1 Dy1 O5 77.1(3) . .
O6 Dy1 O5 144.5(3) . .
O3 Dy1 O5 69.5(3) . .
O4 Dy1 O5 52.5(3) . .
O3 Dy1 O5 68.9(3) 3_655 .
N1 Dy1 O5 117.9(4) . .
C14 O5 Dy2 136.7(10) . .
C14 O5 Dy1 90.0(2) . .
Dy2 O5 Dy1 90.5(2) . .
C14 O5 Dy1 90.0(2) . 10_556
Dy2 O5 Dy1 90.5(2) . 10_556
Dy1 O5 Dy1 178.6(5) . 10_556
Dy1 O3 Dy1 135.0(3) . 5_665
Dy1 O3 Dy2 98.5(3) . .
Dy1 O3 Dy2 98.4(3) 5_665 .
Dy1 O3 H3 108(8) . .
Dy1 O3 H3 109(8) 5_665 .
Dy2 O3 H3 103(8) . .
C13 O2 Dy1 137.6(8) . .
C7 N1 C6 117.5(12) . .
C7 N1 Dy1 126.9(9) . .
C6 N1 Dy1 115.0(9) . .
C1 O1 Dy1 120.9(9) . .
C14 O4 Dy1 99.7(8) . .
C15 O6 Dy1 132.9(10) . .
C15 O6 H6 96(10) . .
Dy1 O6 H6 131(10) . .
O4 C14 O4 124.3(15) 10_556 .
O4 C14 O5 117.9(8) 10_556 .
O4 C14 O5 117.9(8) . .
O4 C14 Dy1 54.6(5) 10_556 10_556
O4 C14 Dy1 178.4(11) . 10_556
O5 C14 Dy1 63.3(3) . 10_556
C9 C8 C13 118.1(15) . .
C9 C8 C7 117.2(14) . .
C13 C8 C7 124.6(12) . .
N1 C6 C1 109.3(12) . .
N1 C6 C5 109.0(13) . .
C1 C6 C5 109.8(13) . .
N1 C6 H6A 109.5 . .
C1 C6 H6A 109.5 . .
C5 C6 H6A 109.5 . .
N1 C7 C8 129.0(12) . .
N1 C7 H7 115.5 . .
C8 C7 H7 115.5 . .
C10 C9 C8 122.0(16) . .
C10 C9 H9 119.0 . .
C8 C9 H9 119.0 . .
C3 C2 C1 110.0(16) . .
C3 C2 H2A 109.7 . .
C1 C2 H2A 109.7 . .
C3 C2 H2B 109.7 . .
C1 C2 H2B 109.7 . .
H2A C2 H2B 108.2 . .
O2 C13 C12 122.0(13) . .
O2 C13 C8 120.7(12) . .
C12 C13 C8 117.3(13) . .
C11 C10 C9 118.7(14) . .
C11 C10 H10 120.6 . .
C9 C10 H10 120.6 . .
C11 C12 C13 122.3(16) . .
C11 C12 H12 118.9 . .
C13 C12 H12 118.9 . .
O1 C1 C6 107.8(13) . .
O1 C1 C2 113.1(14) . .
C6 C1 C2 111.1(14) . .
O1 C1 H1 108.2 . .
C6 C1 H1 108.2 . .
C2 C1 H1 108.2 . .
C2 C3 C4 112.1(16) . .
C2 C3 H3A 109.2 . .
C4 C3 H3A 109.2 . .
C2 C3 H3B 109.2 . .
C4 C3 H3B 109.2 . .
H3A C3 H3B 107.9 . .
C10 C11 C12 121.6(17) . .
C10 C11 H11 119.2 . .
C12 C11 H11 119.2 . .
C4 C5 C6 115.2(17) . .
C4 C5 H5A 108.5 . .
C6 C5 H5A 108.5 . .
C4 C5 H5B 108.5 . .
C6 C5 H5B 108.5 . .
H5A C5 H5B 107.5 . .
C5 C4 C3 108.6(14) . .
C5 C4 H4A 110.0 . .
C3 C4 H4A 110.0 . .
C5 C4 H4B 110.0 . .
C3 C4 H4B 110.0 . .
H4A C4 H4B 108.4 . .
C16 O7 H7A 109.5 . .
O6 C15 H15A 109.5 . .
O6 C15 H15B 109.5 . .
H15A C15 H15B 109.5 . .
O6 C15 H15C 109.5 . .
H15A C15 H15C 109.5 . .
H15B C15 H15C 109.5 . .
O7 C16 H16A 109.5 . .
O7 C16 H16B 109.5 . .
H16A C16 H16B 109.5 . .
O7 C16 H16C 109.5 . .
H16A C16 H16C 109.5 . .
H16B C16 H16C 109.5 . .
O8 C17 H17A 109.5 . .
O8 C17 H17B 109.5 . .
H17A C17 H17B 109.5 . .
O8 C17 H17C 109.5 . .
H17A C17 H17C 109.5 . .
H17B C17 H17C 109.5 . .
C17 O8 H8 109.5 . .

loop_
_geom_bond_atom_site_label_1
_geom_bond_atom_site_label_2
_geom_bond_distance
_geom_bond_site_symmetry_2
Dy2 O3 2.405(7) 3_655
Dy2 O3 2.405(7) 10_556
Dy2 O3 2.405(7) 12_656
Dy2 O3 2.405(7) .
Dy2 O3 2.405(7) 5_665
Dy2 O3 2.405(7) 8_666
Dy2 O5 2.533(11) .
Dy2 O5 2.533(11) 3_655
Dy2 O5 2.533(11) 8_666
Dy1 O2 2.299(9) .
Dy1 O1 2.338(9) .
Dy1 O6 2.391(11) .
Dy1 O3 2.392(8) .
Dy1 O4 2.392(9) .
Dy1 O3 2.397(8) 3_655
Dy1 N1 2.543(11) .
Dy1 O5 2.5853(6) .
O5 C14 1.301(19) .
O5 Dy1 2.5853(6) 10_556
O3 Dy1 2.397(8) 5_665
O3 H3 0.91(2) .
O2 C13 1.325(16) .
N1 C7 1.281(17) .
N1 C6 1.460(18) .
O1 C1 1.419(18) .
O4 C14 1.276(11) .
O6 C15 1.453(18) .
O6 H6 0.92(2) .
C14 O4 1.276(11) 10_556
C14 Dy1 2.894(7) 10_556
C8 C9 1.411(19) .
C8 C13 1.429(19) .
C8 C7 1.43(2) .
C6 C1 1.53(2) .
C6 C5 1.54(2) .
C6 H6A 1.0000 .
C7 H7 0.9500 .
C9 C10 1.38(2) .
C9 H9 0.9500 .
C2 C3 1.49(2) .
C2 C1 1.56(2) .
C2 H2A 0.9900 .
C2 H2B 0.9900 .
C13 C12 1.39(2) .
C10 C11 1.36(3) .
C10 H10 0.9500 .
C12 C11 1.36(2) .
C12 H12 0.9500 .
C1 H1 1.0000 .
C3 C4 1.54(3) .
C3 H3A 0.9900 .
C3 H3B 0.9900 .
C11 H11 0.9500 .
C5 C4 1.52(2) .
C5 H5A 0.9900 .
C5 H5B 0.9900 .
C4 H4A 0.9900 .
C4 H4B 0.9900 .
O7 C16 1.44(3) .
O7 H7A 0.8400 .
C15 H15A 0.9800 .
C15 H15B 0.9800 .
C15 H15C 0.9800 .
C16 H16A 0.9800 .
C16 H16B 0.9800 .
C16 H16C 0.9800 .
C17 O8 1.26(5) .
C17 H17A 0.9800 .
C17 H17B 0.9800 .
C17 H17C 0.9800 .
O8 H8 0.8400 .

loop_
_geom_torsion_atom_site_label_1
_geom_torsion_atom_site_label_2
_geom_torsion_atom_site_label_3
_geom_torsion_atom_site_label_4
_geom_torsion
_geom_torsion_site_symmetry_1
_geom_torsion_site_symmetry_4
O3 Dy2 O5 C14 -50.9(2) 3_655 .
O3 Dy2 O5 C14 129.4(2) 10_556 .
O3 Dy2 O5 C14 50.9(2) 12_656 .
O3 Dy2 O5 C14 -129.4(2) . .
O3 Dy2 O5 C14 -89.6(3) 5_665 .
O3 Dy2 O5 C14 89.6(3) 8_666 .
O5 Dy2 O5 C14 0.0 3_655 .
O5 Dy2 O5 C14 180.0 8_666 .
Dy1 Dy2 O5 C14 90.5(2) 10_556 .
Dy1 Dy2 O5 C14 -49.30(7) 3_655 .
Dy1 Dy2 O5 C14 49.30(7) 12_656 .
O3 Dy2 O5 Dy1 39.6(3) 3_655 .
O3 Dy2 O5 Dy1 -140.1(4) 10_556 .
O3 Dy2 O5 Dy1 141.4(4) 12_656 .
O3 Dy2 O5 Dy1 -38.9(3) . .
O3 Dy2 O5 Dy1 0.9(5) 5_665 .
O3 Dy2 O5 Dy1 -179.9(3) 8_666 .
O5 Dy2 O5 Dy1 90.5(2) 3_655 .
O5 Dy2 O5 Dy1 -89.5(2) 8_666 .
Dy1 Dy2 O5 Dy1 -179.0(5) 10_556 .
Dy1 Dy2 O5 Dy1 41.2(3) 3_655 .
Dy1 Dy2 O5 Dy1 139.80(17) 12_656 .
O3 Dy2 O5 Dy1 -141.4(4) 3_655 10_556
O3 Dy2 O5 Dy1 38.9(3) 10_556 10_556
O3 Dy2 O5 Dy1 -39.6(3) 12_656 10_556
O3 Dy2 O5 Dy1 140.1(4) . 10_556
O3 Dy2 O5 Dy1 179.9(3) 5_665 10_556
O3 Dy2 O5 Dy1 -0.9(5) 8_666 10_556
O5 Dy2 O5 Dy1 -90.5(2) 3_655 10_556
O5 Dy2 O5 Dy1 89.5(2) 8_666 10_556
Dy1 Dy2 O5 Dy1 -139.80(17) 3_655 10_556
Dy1 Dy2 O5 Dy1 -41.2(3) 12_656 10_556
O2 Dy1 O5 C14 43.7(10) . .
O1 Dy1 O5 C14 -101.3(9) . .
O6 Dy1 O5 C14 -166.6(9) . .
O3 Dy1 O5 C14 176.0(9) . .
O4 Dy1 O5 C14 0.1(8) . .
O3 Dy1 O5 C14 96.6(9) 3_655 .
N1 Dy1 O5 C14 -46.9(10) . .
O2 Dy1 O5 Dy2 -93.0(4) . .
O1 Dy1 O5 Dy2 122.0(4) . .
O6 Dy1 O5 Dy2 56.7(8) . .
O3 Dy1 O5 Dy2 39.3(3) . .
O4 Dy1 O5 Dy2 -136.6(5) . .
O3 Dy1 O5 Dy2 -40.0(3) 3_655 .
N1 Dy1 O5 Dy2 176.4(3) . .
O2 Dy1 O5 Dy1 134(20) . 10_556
O2 Dy1 O3 Dy1 -24.5(7) . 5_665
O1 Dy1 O3 Dy1 126.3(5) . 5_665
O6 Dy1 O3 Dy1 36.8(5) . 5_665
O4 Dy1 O3 Dy1 -149.7(4) . 5_665
O3 Dy1 O3 Dy1 -80.3(5) 3_655 5_665
N1 Dy1 O3 Dy1 97.1(6) . 5_665
O5 Dy1 O3 Dy1 -153.5(6) . 5_665
O2 Dy1 O3 Dy2 86.5(4) . .
O1 Dy1 O3 Dy2 -122.7(3) . .
O6 Dy1 O3 Dy2 147.8(4) . .
O4 Dy1 O3 Dy2 -38.7(4) . .
O3 Dy1 O3 Dy2 30.7(3) 3_655 .
N1 Dy1 O3 Dy2 -151.9(4) . .
O5 Dy1 O3 Dy2 -42.5(3) . .
O3 Dy2 O3 Dy1 -30.7(3) 3_655 .
O3 Dy2 O3 Dy1 110.9(2) 10_556 .
O3 Dy2 O3 Dy1 43.65(19) 12_656 .
O3 Dy2 O3 Dy1 -107.57(17) 5_665 .
O3 Dy2 O3 Dy1 178.1(3) 8_666 .
O5 Dy2 O3 Dy1 43.3(3) . .
O5 Dy2 O3 Dy1 -69.7(5) 3_655 .
O5 Dy2 O3 Dy1 177.8(3) 8_666 .
Dy1 Dy2 O3 Dy1 71.6(2) 10_556 .
Dy1 Dy2 O3 Dy1 -69.1(2) 3_655 .
O3 Dy2 O3 Dy1 107.49(16) 3_655 5_665
O3 Dy2 O3 Dy1 -111.0(2) 10_556 5_665
O3 Dy2 O3 Dy1 -178.2(3) 12_656 5_665
O3 Dy2 O3 Dy1 30.6(3) 5_665 5_665
O3 Dy2 O3 Dy1 -43.74(18) 8_666 5_665
O5 Dy2 O3 Dy1 -178.5(3) . 5_665
O5 Dy2 O3 Dy1 68.5(5) 3_655 5_665
O5 Dy2 O3 Dy1 -44.1(3) 8_666 5_665
Dy1 Dy2 O3 Dy1 -150.20(17) 10_556 5_665
Dy1 Dy2 O3 Dy1 69.1(2) 3_655 5_665
O1 Dy1 O2 C13 45.4(14) . .
O6 Dy1 O2 C13 119.7(13) . .
O3 Dy1 O2 C13 179.6(11) . .
O4 Dy1 O2 C13 -44.4(12) . .
O3 Dy1 O2 C13 -126.8(13) 3_655 .
N1 Dy1 O2 C13 34.4(12) . .
O5 Dy1 O2 C13 -77.5(13) . .
O2 Dy1 N1 C7 -22.8(12) . .
O1 Dy1 N1 C7 165.2(13) . .
O6 Dy1 N1 C7 -105.0(12) . .
O3 Dy1 N1 C7 -163.4(10) . .
O4 Dy1 N1 C7 69.3(12) . .
O3 Dy1 N1 C7 12.1(16) 3_655 .
O5 Dy1 N1 C7 105.6(12) . .
O2 Dy1 N1 C6 166.3(11) . .
O1 Dy1 N1 C6 -5.7(9) . .
O6 Dy1 N1 C6 84.1(10) . .
O3 Dy1 N1 C6 25.7(12) . .
O4 Dy1 N1 C6 -101.6(10) . .
O3 Dy1 N1 C6 -158.8(8) 3_655 .
O5 Dy1 N1 C6 -65.3(10) . .
O2 Dy1 O1 C1 -35.1(12) . .
O6 Dy1 O1 C1 -107.1(11) . .
O3 Dy1 O1 C1 176.1(11) . .
O4 Dy1 O1 C1 53.8(11) . .
O3 Dy1 O1 C1 132.4(10) 3_655 .
N1 Dy1 O1 C1 -23.7(10) . .
O5 Dy1 O1 C1 104.8(11) . .
O2 Dy1 O4 C14 -149.1(9) . .
O1 Dy1 O4 C14 72.7(9) . .
O6 Dy1 O4 C14 155.9(12) . .
O3 Dy1 O4 C14 -4.6(10) . .
O3 Dy1 O4 C14 -69.4(9) 3_655 .
N1 Dy1 O4 C14 138.7(9) . .
O5 Dy1 O4 C14 -0.1(9) . .
O2 Dy1 O6 C15 -25.9(16) . .
O1 Dy1 O6 C15 114.0(16) . .
O3 Dy1 O6 C15 -166.8(17) . .
O4 Dy1 O6 C15 30(2) . .
O3 Dy1 O6 C15 -100.9(16) 3_655 .
N1 Dy1 O6 C15 47.2(16) . .
O5 Dy1 O6 C15 176.5(14) . .
Dy1 O4 C14 O4 -178.7(13) . 10_556
Dy1 O4 C14 O5 0.2(15) . .
Dy2 O5 C14 O4 -90.5(13) . 10_556
Dy1 O5 C14 O4 178.8(13) . 10_556
Dy1 O5 C14 O4 0.2(14) 10_556 10_556
Dy2 O5 C14 O4 90.5(13) . .
Dy1 O5 C14 O4 -0.2(14) . .
Dy1 O5 C14 O4 -178.8(13) 10_556 .
Dy2 O5 C14 Dy1 -90.7(2) . 10_556
Dy1 O5 C14 Dy1 178.6(5) . 10_556
C7 N1 C6 C1 -141.8(14) . .
Dy1 N1 C6 C1 30.0(15) . .
C7 N1 C6 C5 98.1(15) . .
Dy1 N1 C6 C5 -90.1(13) . .
C6 N1 C7 C8 -176.7(14) . .
Dy1 N1 C7 C8 13(2) . .
C9 C8 C7 N1 -175.4(14) . .
C13 C8 C7 N1 6(2) . .
C13 C8 C9 C10 0(2) . .
C7 C8 C9 C10 -178.5(13) . .
Dy1 O2 C13 C12 149.9(11) . .
Dy1 O2 C13 C8 -30.8(19) . .
C9 C8 C13 O2 -178.7(12) . .
C7 C8 C13 O2 0(2) . .
C9 C8 C13 C12 0.6(19) . .
C7 C8 C13 C12 179.5(13) . .
C8 C9 C10 C11 -1(2) . .
O2 C13 C12 C11 177.7(13) . .
C8 C13 C12 C11 -2(2) . .
Dy1 O1 C1 C6 47.6(15) . .
Dy1 O1 C1 C2 170.8(11) . .
N1 C6 C1 O1 -47.6(17) . .
C5 C6 C1 O1 72.0(16) . .
N1 C6 C1 C2 -172.1(13) . .
C5 C6 C1 C2 -52.5(18) . .
C3 C2 C1 O1 -63.7(19) . .
C3 C2 C1 C6 57.7(19) . .
C1 C2 C3 C4 -60(2) . .
C9 C10 C11 C12 0(2) . .
C13 C12 C11 C10 2(2) . .
N1 C6 C5 C4 172.3(14) . .
C1 C6 C5 C4 52.5(19) . .
C6 C5 C4 C3 -53(2) . .
C2 C3 C4 C5 57(2) . .
